data_7028852
loop_
_publ_author_name
'Pop, Alexandra'
'Silvestru, Anca'
'Ju\'arez-P\'erez, Emilio Jos\'e'
'Arca, Massimiliano'
'Lippolis, Vito'
'Silvestru, Cristian'

_publ_section_title
;
 Organoselenium(II) halides containing the pincer 2,6-(Me2NCH2)2C6H3
 ligand--an experimental and theoretical investigation.
;
_journal_issue 5
_journal_name_full 'Dalton transactions (Cambridge, England : 2003)'
_journal_page_first 2221
_journal_page_last 2233
_journal_paper_doi 10.1039/c3dt52886c
_journal_volume 43
_journal_year 2014
_chemical_formula_moiety 'C12 H19 N2 Se, Cl, 2(H2 O)''
_chemical_formula_sum 'C12 H23 Cl N2 O2 Se'
_chemical_formula_weight 341.73
_chemical_name_systematic
;
 ?
;
_space_group_IT_number 2
_symmetry_cell_setting triclinic
_symmetry_Int_Tables_number 2
_symmetry_space_group_name_Hall '-P 1'
_symmetry_space_group_name_H-M 'P -1'
_atom_sites_solution_hydrogens mixed
_audit_creation_date 2013-11-06T16:03:27-00:00
_audit_creation_method 'WinGX routine CIF_UPDATE'
_cell_angle_alpha 79.378(3)
_cell_angle_beta 70.513(3)
_cell_angle_gamma 87.642(3)
_cell_formula_units_Z 2
_cell_length_a 7.7651(14)
_cell_length_b 9.6342(18)
_cell_length_c 11.281(2)
_cell_measurement_reflns_used 3257
_cell_measurement_temperature 297(2)
_cell_measurement_theta_max 24.89
_cell_measurement_theta_min 2.63
_cell_volume 781.8(2)
_computing_cell_refinement 'Bruker SMART'
_computing_data_collection 'Bruker SMART'
_computing_data_reduction 'Bruker SAINT'
_computing_molecular_graphics 'Ortep for Windows (Farrugia, 2012)'
_computing_publication_material 'WinGX publication routines (Farrugia, 2012)'
_computing_structure_refinement 'SHELXL-2013 (Sheldrick, 2013)'
_computing_structure_solution 'Bruker SHELXTL'
_diffrn_ambient_temperature 293(2)
_diffrn_measured_fraction_theta_full 0.997
_diffrn_measured_fraction_theta_max 0.994
_diffrn_measurement_device_type 'CCD area detector'
_diffrn_measurement_method 'phi and omega scans'
_diffrn_radiation_monochromator graphite
_diffrn_radiation_source 'fine-focus sealed tube'
_diffrn_radiation_type MoK\a
_diffrn_radiation_wavelength 0.71073
_diffrn_reflns_av_R_equivalents 0.0276
_diffrn_reflns_av_unetI/netI 0.0365
_diffrn_reflns_Laue_measured_fraction_full 0.997
_diffrn_reflns_Laue_measured_fraction_max 0.994
_diffrn_reflns_limit_h_max 9
_diffrn_reflns_limit_h_min -9
_diffrn_reflns_limit_k_max 12
_diffrn_reflns_limit_k_min -12
_diffrn_reflns_limit_l_max 14
_diffrn_reflns_limit_l_min -14
_diffrn_reflns_number 8347
_diffrn_reflns_point_group_measured_fraction_full 0.997
_diffrn_reflns_point_group_measured_fraction_max 0.994
_diffrn_reflns_theta_full 25.242
_diffrn_reflns_theta_max 26.37
_diffrn_reflns_theta_min 1.947
_exptl_absorpt_coefficient_mu 2.57
_exptl_absorpt_correction_T_max 0.627
_exptl_absorpt_correction_T_min 0.442
_exptl_absorpt_correction_type multi-scan
_exptl_absorpt_process_details 'Bruker, 2000.'
_exptl_crystal_colour colourless
_exptl_crystal_density_diffrn 1.452
_exptl_crystal_density_method 'not measured'
_exptl_crystal_description block
_exptl_crystal_F_000 352
_exptl_crystal_size_max 0.38
_exptl_crystal_size_mid 0.31
_exptl_crystal_size_min 0.2
_refine_diff_density_max 0.796
_refine_diff_density_min -0.64
_refine_diff_density_rms 0.085
_refine_ls_extinction_method none
_refine_ls_goodness_of_fit_ref 1.046
_refine_ls_hydrogen_treatment mixed
_refine_ls_matrix_type full
_refine_ls_number_parameters 187
_refine_ls_number_reflns 3175
_refine_ls_number_restraints 11
_refine_ls_restrained_S_all 1.046
_refine_ls_R_factor_all 0.0477
_refine_ls_R_factor_gt 0.0424
_refine_ls_shift/su_max 0.001
_refine_ls_shift/su_mean 0
_refine_ls_structure_factor_coef Fsqd
_refine_ls_weighting_details 'w=1/[\s^2^(Fo^2^)+(0.0546P)^2^+0.8580P] where P=(Fo^2^+2Fc^2^)/3'
_refine_ls_weighting_scheme calc
_refine_ls_wR_factor_gt 0.1044
_refine_ls_wR_factor_ref 0.1073
_reflns_number_gt 2890
_reflns_number_total 3175
_reflns_threshold_expression 'I > 2\s(I)'
_cod_data_source_file c3dt52886c.txt
_cod_data_source_block 187alb
_cod_original_cell_volume 781.8(3)
_cod_database_code 7028852
_restr_special_details
;
 The same isotropic or anisotropic displacement parameters were used for O1 and 
 Cl1, and O2 and Cl2, respectively 
;

loop_
_symmetry_equiv_pos_as_xyz
'x, y, z'
'-x, -y, -z'

loop_
_atom_site_label
_atom_site_type_symbol
_atom_site_fract_x
_atom_site_fract_y
_atom_site_fract_z
_atom_site_U_iso_or_equiv
_atom_site_adp_type
_atom_site_occupancy
_atom_site_calc_flag
_atom_site_disorder_assembly
_atom_site_disorder_group
C1 C 0.7725(4) 0.4834(4) 0.7530(3) 0.0326(7) Uani 1 d . .
C2 C 0.8392(5) 0.3481(4) 0.7612(3) 0.0374(7) Uani 1 d . .
C3 C 0.9831(5) 0.3219(4) 0.8074(4) 0.0480(9) Uani 1 d . .
H3 H 1.0316 0.232 0.8142 0.058 Uiso 1 calc . .
C4 C 1.0553(5) 0.4302(5) 0.8437(4) 0.0537(10) Uani 1 d . .
H4 H 1.1523 0.4122 0.8749 0.064 Uiso 1 calc . .
C5 C 0.9842(5) 0.5655(5) 0.8341(4) 0.0512(10) Uani 1 d . .
H5 H 1.0333 0.637 0.8591 0.061 Uiso 1 calc . .
C6 C 0.8417(5) 0.5928(4) 0.7876(3) 0.0378(8) Uani 1 d . .
C7 C 0.7555(5) 0.7340(4) 0.7647(4) 0.0458(9) Uani 1 d . .
H7A H 0.7575 0.7888 0.8283 0.055 Uiso 1 calc . .
H7B H 0.8228 0.7865 0.6808 0.055 Uiso 1 calc . .
C8 C 0.4423(5) 0.6818(4) 0.9083(3) 0.0456(9) Uani 1 d . .
H8A H 0.4287 0.7679 0.9416 0.068 Uiso 1 calc . .
H8B H 0.4945 0.6117 0.9578 0.068 Uiso 1 calc . .
H8C H 0.3249 0.6488 0.913 0.068 Uiso 1 calc . .
C9 C 0.4955(6) 0.8265(4) 0.6984(4) 0.0534(10) Uani 1 d . .
H9A H 0.4927 0.9105 0.7333 0.08 Uiso 1 calc . .
H9B H 0.3745 0.8035 0.702 0.08 Uiso 1 calc . .
H9C H 0.5751 0.8421 0.611 0.08 Uiso 1 calc . .
C10 C 0.7418(5) 0.2409(4) 0.7246(3) 0.0408(8) Uani 1 d . .
H10A H 0.8274 0.1728 0.6857 0.049 Uiso 1 calc . .
H10B H 0.6489 0.1908 0.7997 0.049 Uiso 1 calc . .
C11 C 0.7914(6) 0.3478(4) 0.5015(4) 0.0516(10) Uani 1 d . .
H11A H 0.8353 0.2607 0.4737 0.077 Uiso 1 calc . .
H11B H 0.8919 0.4021 0.5021 0.077 Uiso 1 calc . .
H11C H 0.7348 0.4005 0.444 0.077 Uiso 1 calc . .
C12 C 0.4955(6) 0.2394(4) 0.6325(4) 0.0512(10) Uani 1 d . .
H12A H 0.4359 0.297 0.5796 0.077 Uiso 1 calc . .
H12B H 0.4119 0.2166 0.7184 0.077 Uiso 1 calc . .
H12C H 0.5347 0.1539 0.6 0.077 Uiso 1 calc . .
N1 N 0.5640(4) 0.7081(3) 0.7736(3) 0.0357(6) Uani 1 d . .
N2 N 0.6559(4) 0.3173(3) 0.6320(3) 0.0370(6) Uani 1 d . .
Cl1 Cl 0.6694(3) -0.0463(2) 1.02299(18) 0.0725(5) Uani 0.5 d A 1
O1 O 0.6694(3) -0.0463(2) 1.02299(18) 0.0725(5) Uani 0.5 d B 2
H14 H 0.741(4) 0.016(4) 1.036(5) 0.087 Uiso 0.5 d C 2
H15 H 0.711(4) -0.130(3) 1.051(5) 0.087 Uiso 0.5 d D 2
Cl2 Cl 0.1242(3) 1.0158(2) 0.5678(2) 0.0830(6) Uani 0.5 d E 2
O2 O 0.1242(3) 1.0158(2) 0.5678(2) 0.0830(6) Uani 0.5 d F 1
H16 H 0.208(11) 0.956(8) 0.585(11) 0.1 Uiso 0.5 d G 1
H17 H 0.144(14) 1.096(6) 0.592(11) 0.1 Uiso 0.5 d H 1
O3 O 1.0682(5) -0.0726(4) 0.8505(4) 0.0767(10) Uani 1 d . .
H18 H 1.120(6) 0.012(2) 0.831(4) 0.092 Uiso 1 d . .
H19 H 0.953(3) -0.068(5) 0.900(5) 0.092 Uiso 1 d . .
Se1 Se 0.57241(4) 0.51815(3) 0.69351(3) 0.03400(13) Uani 1 d . .

loop_
_atom_site_aniso_label
_atom_site_aniso_U_11
_atom_site_aniso_U_22
_atom_site_aniso_U_33
_atom_site_aniso_U_23
_atom_site_aniso_U_13
_atom_site_aniso_U_12
C1 0.0295(16) 0.0371(18) 0.0300(16) -0.0059(13) -0.0085(13) 0.0014(13)
C2 0.0338(17) 0.0385(18) 0.0347(17) -0.0064(14) -0.0051(14) 0.0055(14)
C3 0.047(2) 0.050(2) 0.043(2) -0.0072(17) -0.0130(17) 0.0132(18)
C4 0.038(2) 0.075(3) 0.050(2) -0.012(2) -0.0177(18) 0.0042(19)
C5 0.041(2) 0.066(3) 0.047(2) -0.0194(19) -0.0091(17) -0.0123(19)
C6 0.0338(17) 0.0421(19) 0.0338(17) -0.0114(15) -0.0034(14) -0.0028(14)
C7 0.045(2) 0.0366(19) 0.052(2) -0.0129(17) -0.0084(17) -0.0049(16)
C8 0.049(2) 0.039(2) 0.0405(19) -0.0105(16) -0.0019(17) 0.0033(16)
C9 0.078(3) 0.034(2) 0.046(2) -0.0080(16) -0.019(2) 0.0163(19)
C10 0.046(2) 0.0304(17) 0.0420(19) -0.0055(14) -0.0113(16) 0.0080(15)
C11 0.065(3) 0.045(2) 0.0366(19) -0.0108(17) -0.0044(18) -0.0001(19)
C12 0.064(3) 0.038(2) 0.057(2) -0.0109(17) -0.025(2) -0.0056(18)
N1 0.0383(15) 0.0279(14) 0.0367(15) -0.0080(11) -0.0059(12) 0.0035(11)
N2 0.0447(16) 0.0298(14) 0.0346(15) -0.0094(12) -0.0091(13) 0.0024(12)
Cl1 0.0762(12) 0.0677(11) 0.0637(10) -0.0267(9) -0.0008(9) -0.0136(9)
O1 0.0762(12) 0.0677(11) 0.0637(10) -0.0267(9) -0.0008(9) -0.0136(9)
Cl2 0.0960(15) 0.0730(13) 0.0610(11) -0.0085(10) -0.0039(10) 0.0090(11)
O2 0.0960(15) 0.0730(13) 0.0610(11) -0.0085(10) -0.0039(10) 0.0090(11)
O3 0.068(2) 0.094(3) 0.071(2) -0.033(2) -0.0173(18) 0.0056(19)
Se1 0.0356(2) 0.0314(2) 0.0365(2) -0.00892(13) -0.01287(14) 0.00426(13)

loop_
_atom_type_symbol
_atom_type_description
_atom_type_scat_dispersion_real
_atom_type_scat_dispersion_imag
_atom_type_scat_source
C C 0.0033 0.0016 'International Tables Vol C Tables 4.2.6.8 and 6.1.1.4'
H H 0 0 'International Tables Vol C Tables 4.2.6.8 and 6.1.1.4'
N N 0.0061 0.0033 'International Tables Vol C Tables 4.2.6.8 and 6.1.1.4'
Se Se -0.0929 2.2259 'International Tables Vol C Tables 4.2.6.8 and 6.1.1.4'
O O 0.0106 0.006 'International Tables Vol C Tables 4.2.6.8 and 6.1.1.4'
Cl Cl 0.1484 0.1585 'International Tables Vol C Tables 4.2.6.8 and 6.1.1.4'

loop_
_geom_angle_atom_site_label_1
_geom_angle_atom_site_label_2
_geom_angle_atom_site_label_3
_geom_angle
C6 C1 C2 123.9(3)
C6 C1 Se1 118.4(3)
C2 C1 Se1 117.7(3)
C3 C2 C1 117.7(3)
C3 C2 C10 125.7(3)
C1 C2 C10 116.5(3)
C2 C3 C4 119.7(4)
C2 C3 H3 120.1
C4 C3 H3 120.1
C3 C4 C5 120.9(4)
C3 C4 H4 119.6
C5 C4 H4 119.6
C6 C5 C4 119.8(4)
C6 C5 H5 120.1
C4 C5 H5 120.1
C5 C6 C1 118.0(3)
C5 C6 C7 126.6(3)
C1 C6 C7 115.4(3)
N1 C7 C6 108.1(3)
N1 C7 H7A 110.1
C6 C7 H7A 110.1
N1 C7 H7B 110.1
C6 C7 H7B 110.1
H7A C7 H7B 108.4
N1 C8 H8A 109.5
N1 C8 H8B 109.5
H8A C8 H8B 109.5
N1 C8 H8C 109.5
H8A C8 H8C 109.5
H8B C8 H8C 109.5
N1 C9 H9A 109.5
N1 C9 H9B 109.5
H9A C9 H9B 109.5
N1 C9 H9C 109.5
H9A C9 H9C 109.5
H9B C9 H9C 109.5
N2 C10 C2 107.7(3)
N2 C10 H10A 110.2
C2 C10 H10A 110.2
N2 C10 H10B 110.2
C2 C10 H10B 110.2
H10A C10 H10B 108.5
N2 C11 H11A 109.5
N2 C11 H11B 109.5
H11A C11 H11B 109.5
N2 C11 H11C 109.5
H11A C11 H11C 109.5
H11B C11 H11C 109.5
N2 C12 H12A 109.5
N2 C12 H12B 109.5
H12A C12 H12B 109.5
N2 C12 H12C 109.5
H12A C12 H12C 109.5
H12B C12 H12C 109.5
C8 N1 C9 110.3(3)
C8 N1 C7 110.9(3)
C9 N1 C7 111.9(3)
C8 N1 Se1 109.1(2)
C9 N1 Se1 109.5(2)
C7 N1 Se1 105.0(2)
C12 N2 C11 110.6(3)
C12 N2 C10 112.2(3)
C11 N2 C10 110.7(3)
C12 N2 Se1 110.1(2)
C11 N2 Se1 107.8(2)
C10 N2 Se1 105.2(2)
H18 O3 H19 109(2)
C1 Se1 N1 81.08(13)
C1 Se1 N2 80.96(13)
N1 Se1 N2 162.02(11)

loop_
_geom_bond_atom_site_label_1
_geom_bond_atom_site_label_2
_geom_bond_distance
C1 C6 1.374(5)
C1 C2 1.381(5)
C1 Se1 1.883(3)
C2 C3 1.379(5)
C2 C10 1.497(5)
C3 C4 1.389(6)
C3 H3 0.93
C4 C5 1.394(6)
C4 H4 0.93
C5 C6 1.372(5)
C5 H5 0.93
C6 C7 1.509(5)
C7 N1 1.485(5)
C7 H7A 0.97
C7 H7B 0.97
C8 N1 1.478(4)
C8 H8A 0.96
C8 H8B 0.96
C8 H8C 0.96
C9 N1 1.482(5)
C9 H9A 0.96
C9 H9B 0.96
C9 H9C 0.96
C10 N2 1.490(4)
C10 H10A 0.97
C10 H10B 0.97
C11 N2 1.481(5)
C11 H11A 0.96
C11 H11B 0.96
C11 H11C 0.96
C12 N2 1.478(5)
C12 H12A 0.96
C12 H12B 0.96
C12 H12C 0.96
N1 Se1 2.175(3)
N2 Se1 2.177(3)
O3 H18 0.88(3)
O3 H19 0.88(3)

loop_
_geom_torsion_atom_site_label_1
_geom_torsion_atom_site_label_2
_geom_torsion_atom_site_label_3
_geom_torsion_atom_site_label_4
_geom_torsion
C6 C1 C2 C3 0.4(5)
Se1 C1 C2 C3 -178.6(3)
C6 C1 C2 C10 177.5(3)
Se1 C1 C2 C10 -1.5(4)
C1 C2 C3 C4 0.0(6)
C10 C2 C3 C4 -176.8(4)
C2 C3 C4 C5 0.0(6)
C3 C4 C5 C6 -0.3(6)
C4 C5 C6 C1 0.6(5)
C4 C5 C6 C7 -176.7(4)
C2 C1 C6 C5 -0.7(5)
Se1 C1 C6 C5 178.3(3)
C2 C1 C6 C7 176.9(3)
Se1 C1 C6 C7 -4.1(4)
C5 C6 C7 N1 -154.0(3)
C1 C6 C7 N1 28.6(4)
C3 C2 C10 N2 -156.5(3)
C1 C2 C10 N2 26.7(4)
C6 C7 N1 C8 82.4(3)
C6 C7 N1 C9 -154.1(3)
C6 C7 N1 Se1 -35.4(3)
C2 C10 N2 C12 -154.6(3)
C2 C10 N2 C11 81.2(3)
C2 C10 N2 Se1 -35.0(3)
C6 C1 Se1 N1 -13.7(3)
C2 C1 Se1 N1 165.3(3)
C6 C1 Se1 N2 165.4(3)
C2 C1 Se1 N2 -15.6(3)

loop_
_restr_distance_atom_site_label_1
_restr_distance_atom_site_label_2
_restr_distance_target
O1 H14 0.89
O1 H15 0.89
O2 H16 0.89
O2 H17 0.89
O3 H18 0.89
O3 H19 0.89
H14 H15 1.45
H16 H17 1.45
H18 H19 1.45
